data_1519572
loop_
_publ_author_name
'Bricklebank, Neil'
'Coles, Simon J.'
'Hursthouse, Michael B.'

_publ_section_title
;
 C13H10F4I2N2O2S
;
_journal_name_full 'Crystal Structure Report Archive'
_journal_page_first 900
_journal_year 2003
_chemical_formula_sum 'C13 H10 F4 I2 N2 O2 S'
_chemical_formula_weight 588.09
_space_group_IT_number 61
_symmetry_cell_setting orthorhombic
_symmetry_space_group_name_Hall '-P 2ac 2ab'
_symmetry_space_group_name_H-M 'P b c a'
_atom_sites_solution_hydrogens geom
_atom_sites_solution_primary direct
_atom_sites_solution_secondary difmap
_cell_angle_alpha 90.00
_cell_angle_beta 90.00
_cell_angle_gamma 90.00
_cell_formula_units_Z 8
_cell_length_a 21.0514(3)
_cell_length_b 7.02760(10)
_cell_length_c 24.2942(3)
_cell_measurement_reflns_used 28956
_cell_measurement_temperature 120(2)
_cell_measurement_theta_max 27.48
_cell_measurement_theta_min 2.91
_cell_volume 3594.10(8)
_computing_cell_refinement 'DENZO and COLLECT'
_computing_data_collection
;
'DENZO (Otwinowski and Minor, 1997) & COLLECT (Hooft, 1998) '
;
_computing_data_reduction 'DENZO and COLLECT'
_computing_publication_material SHELXL-97
_computing_structure_refinement 'SHELXL-97 (Sheldrick, 2008)'
_computing_structure_solution 'SHELXS-97 (Sheldrick, 2008)'
_diffrn_ambient_temperature 120(2)
_diffrn_measured_fraction_theta_full 0.998
_diffrn_measured_fraction_theta_max 0.998
_diffrn_measurement_device_type 'Enraf Nonius KappaCCD area detector'
_diffrn_measurement_method '\w and \f scans to fill Ewald sphere'
_diffrn_radiation_monochromator graphite
_diffrn_radiation_source 'Enraf Nonius FR591 rotating anode'
_diffrn_radiation_type MoK\a
_diffrn_radiation_wavelength 0.71073
_diffrn_reflns_av_R_equivalents 0.0783
_diffrn_reflns_av_sigmaI/netI 0.0399
_diffrn_reflns_limit_h_max 27
_diffrn_reflns_limit_h_min -24
_diffrn_reflns_limit_k_max 9
_diffrn_reflns_limit_k_min -9
_diffrn_reflns_limit_l_max 31
_diffrn_reflns_limit_l_min -31
_diffrn_reflns_number 24478
_diffrn_reflns_theta_full 27.49
_diffrn_reflns_theta_max 27.49
_diffrn_reflns_theta_min 3.17
_exptl_absorpt_coefficient_mu 3.663
_exptl_absorpt_correction_T_max 0.5918
_exptl_absorpt_correction_T_min 0.3220
_exptl_absorpt_correction_type multi-scan
_exptl_absorpt_process_details 'SORTAV (Blessing, 1997)'
_exptl_crystal_colour colourless
_exptl_crystal_density_diffrn 2.174
_exptl_crystal_density_method 'not measured'
_exptl_crystal_description block
_exptl_crystal_F_000 2208
_exptl_crystal_size_max 0.40
_exptl_crystal_size_mid 0.18
_exptl_crystal_size_min 0.16
_refine_diff_density_max 0.782
_refine_diff_density_min -1.404
_refine_diff_density_rms 0.172
_refine_ls_extinction_coef 0.00288(14)
_refine_ls_extinction_expression Fc^*^=kFc[1+0.001xFc^2^\l^3^/sin(2\q)]^-1/4^
_refine_ls_extinction_method SHELXL
_refine_ls_goodness_of_fit_ref 1.083
_refine_ls_hydrogen_treatment constr
_refine_ls_matrix_type full
_refine_ls_number_parameters 220
_refine_ls_number_reflns 4114
_refine_ls_number_restraints 0
_refine_ls_restrained_S_all 1.083
_refine_ls_R_factor_all 0.0369
_refine_ls_R_factor_gt 0.0322
_refine_ls_shift/su_max 0.003
_refine_ls_shift/su_mean 0.000
_refine_ls_structure_factor_coef Fsqd
_refine_ls_weighting_details 'calc w=1/[\s^2^(Fo^2^)+(0.0363P)^2^+7.7112P] where P=(Fo^2^+2Fc^2^)/3'
_refine_ls_weighting_scheme calc
_refine_ls_wR_factor_gt 0.0761
_refine_ls_wR_factor_ref 0.0785
_reflns_number_gt 3747
_reflns_number_total 4114
_reflns_threshold_expression >2sigma(I)
_cod_data_source_file eCrystal-900.cif
_cod_data_source_block 03src0204
_cod_depositor_comments
;
Citation :
Bricklebank, Neil and Coles, Simon J. and Hursthouse, Michael B. (2003) 
University of Southampton, Crystal Structure Report Archive. 
(doi:10.5258/ecrystals/900)

More at:
http://ecrystals.chem.soton.ac.uk/900/

The following automatic conversions were performed:

'_symmetry_cell_setting' value 'Orthorhombic' changed to
'orthorhombic' according to the built-in table from CIF Core
dictionary named 'cif_core.dic' version 2.4.1 from 2010-06-29.

Automatic conversion script
Id: cif_fix_values 3271 2015-04-21 07:52:19Z andrius 
;
_cod_original_sg_symbol_H-M Pbca
_cod_database_code 1519572

loop_
_symmetry_equiv_pos_as_xyz
'x, y, z'
'-x+1/2, -y, z+1/2'
'-x, y+1/2, -z+1/2'
'x+1/2, -y+1/2, -z'
'-x, -y, -z'
'x-1/2, y, -z-1/2'
'x, -y-1/2, z-1/2'
'-x-1/2, y-1/2, z'

loop_
_atom_site_label
_atom_site_type_symbol
_atom_site_fract_x
_atom_site_fract_y
_atom_site_fract_z
_atom_site_U_iso_or_equiv
_atom_site_adp_type
_atom_site_occupancy
_atom_site_symmetry_multiplicity
_atom_site_calc_flag
_atom_site_refinement_flags
_atom_site_disorder_assembly
_atom_site_disorder_group
C1 C 0.23938(16) 0.0064(5) 0.07691(12) 0.0145(6) Uani 1 1 d . . .
C2 C 0.20040(16) -0.0489(5) 0.03356(14) 0.0166(7) Uani 1 1 d . . .
C3 C 0.22579(18) -0.1002(5) -0.01666(13) 0.0164(7) Uani 1 1 d . . .
C4 C 0.29029(18) -0.1003(5) -0.02606(14) 0.0166(7) Uani 1 1 d . . .
C5 C 0.32915(17) -0.0451(5) 0.01721(14) 0.0170(7) Uani 1 1 d . . .
C6 C 0.30399(16) 0.0072(5) 0.06756(13) 0.0152(6) Uani 1 1 d . . .
C7 C 0.39458(16) -0.4215(5) -0.25845(13) 0.0154(7) Uani 1 1 d . . .
C8 C 0.32323(19) -0.6563(6) -0.21287(17) 0.0251(8) Uani 1 1 d . . .
H8A H 0.3207 -0.5713 -0.1810 0.038 Uiso 1 1 calc R . .
H8B H 0.3286 -0.7878 -0.2002 0.038 Uiso 1 1 calc R . .
H8C H 0.2841 -0.6461 -0.2345 0.038 Uiso 1 1 calc R . .
C9 C 0.41515(18) -0.7308(5) -0.27565(15) 0.0206(7) Uani 1 1 d . . .
H9 H 0.4120 -0.8656 -0.2743 0.025 Uiso 1 1 calc R . .
C10 C 0.45672(18) -0.6300(5) -0.30534(15) 0.0207(7) Uani 1 1 d . . .
H10 H 0.4886 -0.6800 -0.3289 0.025 Uiso 1 1 calc R . .
C11 C 0.47634(16) -0.2828(5) -0.32107(14) 0.0180(7) Uani 1 1 d . . .
C12 C 0.5524(2) -0.2130(7) -0.38933(17) 0.0299(9) Uani 1 1 d . . .
H12A H 0.5930 -0.2683 -0.4023 0.036 Uiso 1 1 calc R . .
H12B H 0.5624 -0.1015 -0.3660 0.036 Uiso 1 1 calc R . .
C13 C 0.5139(2) -0.1501(10) -0.4379(2) 0.0505(15) Uani 1 1 d . . .
H13A H 0.5015 -0.2615 -0.4597 0.076 Uiso 1 1 calc R . .
H13B H 0.5392 -0.0639 -0.4608 0.076 Uiso 1 1 calc R . .
H13C H 0.4757 -0.0838 -0.4251 0.076 Uiso 1 1 calc R . .
N1 N 0.37750(15) -0.6022(4) -0.24708(12) 0.0178(6) Uani 1 1 d . . .
N2 N 0.44448(14) -0.4371(4) -0.29527(12) 0.0161(6) Uani 1 1 d . . .
O1 O 0.46702(14) -0.1197(4) -0.31173(11) 0.0244(6) Uani 1 1 d . . .
O2 O 0.51809(14) -0.3540(4) -0.35685(12) 0.0277(6) Uani 1 1 d . . .
S1 S 0.36004(4) -0.22392(13) -0.23212(3) 0.01821(19) Uani 1 1 d . . .
I1 I 0.199749(11) 0.08303(3) 0.153060(9) 0.01702(9) Uani 1 1 d . . .
I2 I 0.325954(12) -0.17416(3) -0.103790(9) 0.01944(9) Uani 1 1 d . . .
F1 F 0.13699(10) -0.0531(3) 0.03960(9) 0.0249(5) Uani 1 1 d . . .
F2 F 0.18525(11) -0.1559(3) -0.05672(9) 0.0218(5) Uani 1 1 d . . .
F3 F 0.39265(10) -0.0381(4) 0.01036(9) 0.0262(5) Uani 1 1 d . . .
F4 F 0.34428(11) 0.0620(3) 0.10766(8) 0.0221(5) Uani 1 1 d . . .

loop_
_atom_site_aniso_label
_atom_site_aniso_U_11
_atom_site_aniso_U_22
_atom_site_aniso_U_33
_atom_site_aniso_U_23
_atom_site_aniso_U_13
_atom_site_aniso_U_12
C1 0.0187(17) 0.0146(15) 0.0102(13) 0.0020(12) 0.0023(12) 0.0014(13)
C2 0.0149(17) 0.0181(17) 0.0169(16) 0.0022(13) 0.0003(13) 0.0001(13)
C3 0.0219(18) 0.0145(16) 0.0127(15) 0.0015(12) -0.0030(13) 0.0002(13)
C4 0.0217(18) 0.0152(17) 0.0128(15) -0.0012(12) 0.0046(13) -0.0008(13)
C5 0.0166(17) 0.0176(17) 0.0169(16) 0.0015(13) 0.0043(13) -0.0001(13)
C6 0.0209(17) 0.0133(16) 0.0112(14) -0.0022(12) -0.0010(12) -0.0016(13)
C7 0.0147(16) 0.0206(17) 0.0109(14) 0.0023(12) -0.0023(12) -0.0007(13)
C8 0.023(2) 0.027(2) 0.0255(19) 0.0043(16) 0.0003(15) -0.0079(16)
C9 0.0232(19) 0.0164(16) 0.0223(17) -0.0031(14) -0.0079(14) 0.0019(14)
C10 0.0228(19) 0.0204(17) 0.0189(16) -0.0041(14) -0.0020(14) 0.0052(15)
C11 0.0125(17) 0.0248(19) 0.0166(15) 0.0034(14) -0.0016(12) 0.0042(14)
C12 0.018(2) 0.041(2) 0.031(2) 0.0105(18) 0.0097(16) 0.0019(18)
C13 0.033(3) 0.086(4) 0.033(2) 0.024(3) 0.002(2) -0.008(3)
N1 0.0178(15) 0.0168(14) 0.0189(14) 0.0019(11) -0.0020(11) -0.0004(12)
N2 0.0147(14) 0.0175(14) 0.0163(13) -0.0014(11) 0.0003(11) 0.0025(11)
O1 0.0256(15) 0.0204(13) 0.0273(14) 0.0032(11) 0.0055(11) -0.0003(11)
O2 0.0273(16) 0.0266(15) 0.0291(14) 0.0038(12) 0.0155(12) 0.0057(12)
S1 0.0221(5) 0.0195(4) 0.0130(4) 0.0004(3) 0.0036(3) 0.0049(3)
I1 0.02204(15) 0.01522(14) 0.01381(13) 0.00035(8) 0.00405(8) 0.00050(9)
I2 0.02698(16) 0.01715(14) 0.01419(13) -0.00049(8) 0.00478(8) 0.00095(9)
F1 0.0136(11) 0.0374(13) 0.0239(11) -0.0005(10) 0.0010(8) -0.0009(9)
F2 0.0234(11) 0.0257(11) 0.0163(10) -0.0011(9) -0.0060(8) -0.0030(9)
F3 0.0148(11) 0.0373(13) 0.0267(11) -0.0044(10) 0.0035(9) -0.0027(9)
F4 0.0212(11) 0.0281(12) 0.0171(10) -0.0050(8) -0.0042(8) -0.0054(9)

loop_
_atom_type_symbol
_atom_type_description
_atom_type_scat_dispersion_real
_atom_type_scat_dispersion_imag
_atom_type_scat_source
C C 0.0033 0.0016 'International Tables Vol C Tables 4.2.6.8 and 6.1.1.4'
H H 0.0000 0.0000 'International Tables Vol C Tables 4.2.6.8 and 6.1.1.4'
N N 0.0061 0.0033 'International Tables Vol C Tables 4.2.6.8 and 6.1.1.4'
O O 0.0106 0.0060 'International Tables Vol C Tables 4.2.6.8 and 6.1.1.4'
S S 0.1246 0.1234 'International Tables Vol C Tables 4.2.6.8 and 6.1.1.4'
I I -0.4742 1.8119 'International Tables Vol C Tables 4.2.6.8 and 6.1.1.4'
F F 0.0171 0.0103 'International Tables Vol C Tables 4.2.6.8 and 6.1.1.4'

loop_
_geom_angle_atom_site_label_1
_geom_angle_atom_site_label_2
_geom_angle_atom_site_label_3
_geom_angle
_geom_angle_site_symmetry_1
_geom_angle_site_symmetry_3
C6 C1 C2 117.3(3) . .
C6 C1 I1 122.4(2) . .
C2 C1 I1 120.3(2) . .
F1 C2 C3 118.4(3) . .
F1 C2 C1 120.7(3) . .
C3 C2 C1 120.9(3) . .
F2 C3 C4 120.2(3) . .
F2 C3 C2 117.9(3) . .
C4 C3 C2 121.9(3) . .
C3 C4 C5 117.1(3) . .
C3 C4 I2 120.2(3) . .
C5 C4 I2 122.7(3) . .
F3 C5 C6 118.7(3) . .
F3 C5 C4 120.1(3) . .
C6 C5 C4 121.2(3) . .
F4 C6 C1 120.2(3) . .
F4 C6 C5 118.3(3) . .
C1 C6 C5 121.5(3) . .
N1 C7 N2 105.1(3) . .
N1 C7 S1 125.5(3) . .
N2 C7 S1 129.5(3) . .
N1 C8 H8A 109.5 . .
N1 C8 H8B 109.5 . .
H8A C8 H8B 109.5 . .
N1 C8 H8C 109.5 . .
H8A C8 H8C 109.5 . .
H8B C8 H8C 109.5 . .
C10 C9 N1 107.4(3) . .
C10 C9 H9 126.3 . .
N1 C9 H9 126.3 . .
C9 C10 N2 107.3(3) . .
C9 C10 H10 126.3 . .
N2 C10 H10 126.3 . .
O1 C11 O2 126.7(3) . .
O1 C11 N2 125.1(3) . .
O2 C11 N2 108.2(3) . .
O2 C12 C13 111.0(4) . .
O2 C12 H12A 109.4 . .
C13 C12 H12A 109.4 . .
O2 C12 H12B 109.4 . .
C13 C12 H12B 109.4 . .
H12A C12 H12B 108.0 . .
C12 C13 H13A 109.5 . .
C12 C13 H13B 109.5 . .
H13A C13 H13B 109.5 . .
C12 C13 H13C 109.5 . .
H13A C13 H13C 109.5 . .
H13B C13 H13C 109.5 . .
C7 N1 C9 111.0(3) . .
C7 N1 C8 124.7(3) . .
C9 N1 C8 124.1(3) . .
C7 N2 C10 109.2(3) . .
C7 N2 C11 125.6(3) . .
C10 N2 C11 125.1(3) . .
C11 O2 C12 115.1(3) . .

loop_
_geom_bond_atom_site_label_1
_geom_bond_atom_site_label_2
_geom_bond_distance
_geom_bond_site_symmetry_2
C1 C6 1.379(5) .
C1 C2 1.390(5) .
C1 I1 2.100(3) .
C2 F1 1.343(4) .
C2 C3 1.380(5) .
C3 F2 1.352(4) .
C3 C4 1.377(5) .
C4 C5 1.387(5) .
C4 I2 2.097(3) .
C5 F3 1.348(4) .
C5 C6 1.383(5) .
C6 F4 1.348(4) .
C7 N1 1.349(4) .
C7 N2 1.384(4) .
C7 S1 1.693(4) .
C8 N1 1.463(5) .
C8 H8A 0.9800 .
C8 H8B 0.9800 .
C8 H8C 0.9800 .
C9 C10 1.337(6) .
C9 N1 1.388(5) .
C9 H9 0.9500 .
C10 N2 1.401(5) .
C10 H10 0.9500 .
C11 O1 1.185(5) .
C11 O2 1.334(4) .
C11 N2 1.421(5) .
C12 O2 1.459(5) .
C12 C13 1.499(6) .
C12 H12A 0.9900 .
C12 H12B 0.9900 .
C13 H13A 0.9800 .
C13 H13B 0.9800 .
C13 H13C 0.9800 .
